data_9017170
loop_
_publ_author_name
'Chukanov, N. V.'
'Krivovichev, S. V.'
'Chernyatieva, A. P.'

_publ_section_title
;
 Vendidaite, Al2(SO4)(OH)3Cl*6H2O, a new mineral from La Vendida copper mine,
 Antofagasta region, Chile
;
_journal_name_full 'The Canadian Mineralogist'
_journal_page_first 559
_journal_page_last 568
_journal_volume 51
_journal_year 2013
_chemical_compound_source 'La Vendida copper mine, Antofagasta region, Chile'
_chemical_formula_sum 'Al1.96 Cl Fe0.04 H15 O13 S'
_chemical_name_mineral Vendidaite
_space_group_IT_number 15
_space_group_name_Hall '-C 2yc'
_space_group_name_H-M_alt 'C 1 2/c 1'
_symmetry_space_group_name_H-M 'C 1 2/c 1'
_cell_angle_alpha 90
_cell_angle_beta 125.815
_cell_angle_gamma 90
_cell_formula_units_Z 4
_cell_length_a 11.9246
_cell_length_b 16.134
_cell_length_c 7.4573
_cell_volume 1163.431
_database_code_amcsd 0020045
_exptl_crystal_density_diffrn 1.974
_cod_data_source_file inputs/fixed/downloads/07/07382.cif
_cod_data_source_block 07382
_cod_original_formula_sum '(Al1.96 Fe.04) S Cl O13 H15'
_cod_database_code 9017170

loop_
_space_group_symop_operation_xyz
x,y,z
1/2+x,1/2+y,z
x,-y,1/2+z
1/2+x,1/2-y,1/2+z
-x,y,1/2-z
1/2-x,1/2+y,1/2-z
-x,-y,-z
1/2-x,1/2-y,-z

loop_
_atom_site_aniso_label
_atom_site_aniso_U_11
_atom_site_aniso_U_22
_atom_site_aniso_U_33
_atom_site_aniso_U_12
_atom_site_aniso_U_13
_atom_site_aniso_U_23
Al 0.01010 0.01417 0.01160 -0.00024 0.00643 -0.00004
Fe3+ 0.01010 0.01417 0.01160 -0.00024 0.00643 -0.00004
S 0.01340 0.01740 0.01270 0.00000 0.00799 0.00000
Cl 0.02240 0.02120 0.02310 0.00000 0.01540 0.00000
O-h1 0.01080 0.01660 0.01760 0.00040 0.00860 -0.00120
Ow2 0.02010 0.01730 0.02010 0.00390 0.01450 0.00280
Ow3 0.02660 0.01940 0.01540 -0.00070 0.01170 0.00040
O-h4 0.01220 0.01380 0.01850 0.00000 0.00770 0.00000
O5 0.02240 0.02740 0.01780 -0.00390 0.01040 -0.00820
Ow6 0.01590 0.03140 0.01320 -0.00280 0.00840 0.00310
O7 0.02620 0.03130 0.02910 0.01330 0.02130 0.01380

loop_
_atom_site_label
_atom_site_fract_x
_atom_site_fract_y
_atom_site_fract_z
_atom_site_occupancy
_atom_site_U_iso_or_equiv
_atom_site_type_symbol
_atom_site_attached_hydrogens
Al 0.31915 -0.17116 0.60126 0.98000 0.01191 Al 0
Fe3+ 0.31915 -0.17116 0.60126 0.02000 0.01191 Fe 0
S 0.00000 0.10237 0.25000 1.00000 0.01429 S 0
Cl 0.50000 0.06935 0.75000 1.00000 0.02098 Cl 0
O-h1 0.35676 -0.27909 0.56550 1.00000 0.01480 O 0
Ow2 0.24890 -0.06937 0.62790 1.00000 0.01750 O 0
Ow3 0.34579 -0.19724 0.87920 1.00000 0.02080 O 0
O-h4 0.50000 -0.13153 0.75000 1.00000 0.01560 O 0
O5 0.03589 0.15476 0.44000 1.00000 0.02340 O 0
Ow6 0.28253 -0.12493 0.33280 1.00000 0.02020 O 0
O7 0.11995 0.05040 0.31530 1.00000 0.02580 O 0
H1 0.20800 -0.03150 0.51700 1.00000 0.05500 H 0
H2 0.38800 -0.24960 0.94800 1.00000 0.04400 H 0
H3 0.50000 -0.08400 0.75000 1.00000 0.02800 H 0
H4 0.39300 -0.16710 0.97000 1.00000 0.05400 H 0
H5 0.20100 -0.12620 0.20600 1.00000 0.04500 H 0
H6 0.34900 -0.11000 0.32100 1.00000 0.07100 H 0
H7 0.41400 -0.29350 0.57300 1.00000 0.05800 H 0
H8 0.20700 -0.06900 0.68400 1.00000 0.06500 H 0

loop_
_cod_changelog_entry_id
_cod_changelog_entry_author
_cod_changelog_entry_date
_cod_changelog_entry_text
1
;cod-tools version 3.8.0
Id: cif_guess_AMCSD_atom_types 9581 2023-05-17 12:35:41Z saulius
;
2023-05-18T08:46:33+03:00
;Derived atom types and hydrogen counts
from atom names that follow the AMCSD naming convention
(Wat == water, O-H == hydroxyl).
;

loop_
_cod_related_entry_id
_cod_related_entry_database
_cod_related_entry_code
1 AMCSD 0020045
